data_7226058
loop_
_publ_author_name
'T\<supova, Svetlana'
'Rominger, Frank'
'Rudolph, Matthias'
'Hashmi, A. Stephen K.'

_publ_section_title
;
 Synthesis of phenols from hydroxymethylfurfural (HMF)
;
_journal_issue 21
_journal_name_full 'Green Chem.'
_journal_page_first 5800
_journal_paper_doi 10.1039/C6GC01622G
_journal_volume 18
_journal_year 2016
_chemical_formula_sum 'C11 H14 O3'
_chemical_formula_weight 194.22
_chemical_name_common '9 in manuscript'
_space_group_crystal_system monoclinic
_space_group_IT_number 14
_space_group_name_Hall '-P 2ybc'
_space_group_name_H-M_alt 'P 1 21/c 1'
_symmetry_space_group_name_Hall '-P 2ybc'
_symmetry_space_group_name_H-M 'P 1 21/c 1'
_atom_sites_solution_hydrogens geom
_audit_creation_method SHELXL-2014/7
_audit_update_record
;
2015-06-09 deposited with the CCDC.
2016-07-26 downloaded from the CCDC.
;
_cell_angle_alpha 90
_cell_angle_beta 91.893(3)
_cell_angle_gamma 90
_cell_formula_units_Z 4
_cell_length_a 4.5985(6)
_cell_length_b 20.751(3)
_cell_length_c 10.2612(13)
_cell_measurement_reflns_used 3036
_cell_measurement_temperature 200(2)
_cell_measurement_theta_max 25.17
_cell_measurement_theta_min 2.79
_cell_volume 978.6(2)
_computing_cell_refinement 'Bruker SAINT'
_computing_data_collection 'Bruker APEX2'
_computing_data_reduction 'Bruker SAINT'
_computing_molecular_graphics 'Bruker SHELXTL'
_computing_publication_material 'Bruker SHELXTL'
_computing_structure_refinement 'SHELXL-2014/7 (Sheldrick, 2014)'
_computing_structure_solution 'SHELXS-97 (Sheldrick 2008)'
_diffrn_ambient_temperature 200(2)
_diffrn_measured_fraction_theta_full 0.994
_diffrn_measured_fraction_theta_max 0.994
_diffrn_measurement_device_type 'Bruker APEX-II CCD'
_diffrn_measurement_method '\f and \w scans'
_diffrn_radiation_type MoK\a
_diffrn_radiation_wavelength 0.71073
_diffrn_reflns_av_R_equivalents 0.0275
_diffrn_reflns_av_unetI/netI 0.0250
_diffrn_reflns_Laue_measured_fraction_full 0.994
_diffrn_reflns_Laue_measured_fraction_max 0.994
_diffrn_reflns_limit_h_max 5
_diffrn_reflns_limit_h_min -5
_diffrn_reflns_limit_k_max 24
_diffrn_reflns_limit_k_min -24
_diffrn_reflns_limit_l_max 12
_diffrn_reflns_limit_l_min -11
_diffrn_reflns_number 6096
_diffrn_reflns_point_group_measured_fraction_full 0.994
_diffrn_reflns_point_group_measured_fraction_max 0.994
_diffrn_reflns_theta_full 25.179
_diffrn_reflns_theta_max 25.179
_diffrn_reflns_theta_min 1.963
_exptl_absorpt_coefficient_mu 0.095
_exptl_absorpt_correction_T_max 0.9579
_exptl_absorpt_correction_T_min 0.7918
_exptl_absorpt_correction_type multi-scan
_exptl_absorpt_process_details
;
Sheldrick, G. M. (2008). <i>SADABS</i>. University of G\"ottingen, Germany.
;
_exptl_crystal_colour colourless
_exptl_crystal_density_diffrn 1.318
_exptl_crystal_description keil
_exptl_crystal_F_000 416
_exptl_crystal_size_max 0.410
_exptl_crystal_size_mid 0.090
_exptl_crystal_size_min 0.040
_refine_diff_density_max 0.192
_refine_diff_density_min -0.221
_refine_diff_density_rms 0.047
_refine_ls_extinction_method none
_refine_ls_goodness_of_fit_ref 1.206
_refine_ls_hydrogen_treatment constr
_refine_ls_matrix_type full
_refine_ls_number_parameters 129
_refine_ls_number_reflns 1759
_refine_ls_number_restraints 0
_refine_ls_restrained_S_all 1.206
_refine_ls_R_factor_all 0.0498
_refine_ls_R_factor_gt 0.0417
_refine_ls_shift/su_max 0.001
_refine_ls_shift/su_mean 0.000
_refine_ls_structure_factor_coef Fsqd
_refine_ls_weighting_details 'w=1/[\s^2^(Fo^2^)+(0.0508P)^2^+0.5307P] where P=(Fo^2^+2Fc^2^)/3'
_refine_ls_weighting_scheme calc
_refine_ls_wR_factor_gt 0.1264
_refine_ls_wR_factor_ref 0.1310
_reflns_Friedel_coverage 0.000
_reflns_number_gt 1484
_reflns_number_total 1759
_reflns_threshold_expression 'I > 2\s(I)'
_cod_data_source_file c6gc01622g2.cif
_cod_data_source_block sts24
_cod_depositor_comments 'Adding full bibliography for 7226057--7226058.cif.'
_cod_database_code 7226058
_shelx_shelxl_version_number 2014/7
_shelx_space_group_comment
; 
The symmetry employed for this shelxl refinement is uniquely defined 
by the following loop, which should always be used as a source of 
symmetry information in preference to the above space-group names. 
They are only intended as comments. 
;
_shelx_estimated_absorpt_t_min 0.962
_shelx_estimated_absorpt_t_max 0.996

loop_
_space_group_symop_operation_xyz
'x, y, z'
'-x, y+1/2, -z+1/2'
'-x, -y, -z'
'x, -y-1/2, z-1/2'

loop_
_atom_site_label
_atom_site_type_symbol
_atom_site_fract_x
_atom_site_fract_y
_atom_site_fract_z
_atom_site_U_iso_or_equiv
_atom_site_adp_type
_atom_site_occupancy
_atom_site_site_symmetry_order
_atom_site_calc_flag
_atom_site_refinement_flags_posn
_atom_site_refinement_flags_adp
C11 C 0.3818(4) 0.68502(9) -0.03517(18) 0.0238(4) Uani 1 1 d . .
O11 O 0.2995(3) 0.73737(7) 0.03490(13) 0.0321(4) Uani 1 1 d . .
H11 H 0.1780 0.7260 0.0898 0.048 Uiso 1 1 calc R U
C12 C 0.5736(4) 0.69656(9) -0.13531(17) 0.0229(4) Uani 1 1 d . .
C13 C 0.6685(4) 0.64705(10) -0.21251(18) 0.0273(5) Uani 1 1 d . .
C14 C 0.5760(5) 0.58415(10) -0.1940(2) 0.0352(5) Uani 1 1 d . .
H14 H 0.6404 0.5500 -0.2476 0.042 Uiso 1 1 calc R U
C15 C 0.3865(5) 0.57306(10) -0.0947(2) 0.0358(5) Uani 1 1 d . .
H15 H 0.3218 0.5302 -0.0803 0.043 Uiso 1 1 calc R U
C16 C 0.2862(4) 0.62198(10) -0.01454(19) 0.0297(5) Uani 1 1 d . .
C17 C 0.7053(4) 0.75899(10) -0.17685(18) 0.0265(5) Uani 1 1 d . .
H17A H 0.5529 0.7892 -0.2094 0.032 Uiso 1 1 calc R U
H17B H 0.8154 0.7794 -0.1034 0.032 Uiso 1 1 calc R U
O17 O 0.8963(3) 0.74150(7) -0.27941(15) 0.0368(4) Uani 1 1 d . .
C18 C 0.8696(5) 0.67420(11) -0.31013(19) 0.0332(5) Uani 1 1 d . .
H18A H 1.0618 0.6527 -0.3031 0.040 Uiso 1 1 calc R U
H18B H 0.7881 0.6683 -0.3998 0.040 Uiso 1 1 calc R U
C19 C 0.0830(5) 0.60591(12) 0.0924(2) 0.0393(6) Uani 1 1 d . .
H19A H -0.0675 0.6398 0.0982 0.047 Uiso 1 1 calc R U
H19B H -0.0156 0.5644 0.0732 0.047 Uiso 1 1 calc R U
O20 O 0.2441(3) 0.60152(7) 0.21246(14) 0.0342(4) Uani 1 1 d . .
C21 C 0.0672(5) 0.57980(10) 0.3150(2) 0.0350(5) Uani 1 1 d . .
H21A H -0.0074 0.5360 0.2952 0.042 Uiso 1 1 calc R U
H21B H -0.1011 0.6090 0.3239 0.042 Uiso 1 1 calc R U
C22 C 0.2480(6) 0.57891(13) 0.4396(2) 0.0515(7) Uani 1 1 d . .
H22A H 0.1312 0.5623 0.5103 0.077 Uiso 1 1 calc R U
H22B H 0.3130 0.6228 0.4608 0.077 Uiso 1 1 calc R U
H22C H 0.4178 0.5511 0.4290 0.077 Uiso 1 1 calc R U

loop_
_atom_site_aniso_label
_atom_site_aniso_U_11
_atom_site_aniso_U_22
_atom_site_aniso_U_33
_atom_site_aniso_U_23
_atom_site_aniso_U_13
_atom_site_aniso_U_12
C11 0.0188(9) 0.0330(11) 0.0196(9) 0.0025(8) -0.0009(7) 0.0017(8)
O11 0.0290(8) 0.0431(9) 0.0248(8) -0.0010(6) 0.0106(6) 0.0001(6)
C12 0.0186(9) 0.0297(11) 0.0202(9) 0.0031(8) -0.0009(7) 0.0014(7)
C13 0.0217(10) 0.0371(12) 0.0229(10) -0.0010(8) -0.0027(8) 0.0068(8)
C14 0.0365(12) 0.0310(12) 0.0377(12) -0.0050(9) -0.0061(10) 0.0056(9)
C15 0.0351(12) 0.0294(12) 0.0422(13) 0.0087(9) -0.0104(10) -0.0061(9)
C16 0.0211(10) 0.0398(12) 0.0275(11) 0.0100(9) -0.0066(8) -0.0059(8)
C17 0.0255(10) 0.0334(11) 0.0209(10) 0.0012(8) 0.0055(8) 0.0003(8)
O17 0.0349(8) 0.0426(9) 0.0341(8) 0.0030(7) 0.0193(6) -0.0010(7)
C18 0.0294(11) 0.0477(14) 0.0227(10) -0.0027(9) 0.0038(8) 0.0064(9)
C19 0.0263(11) 0.0546(15) 0.0366(12) 0.0171(11) -0.0036(9) -0.0119(10)
O20 0.0273(8) 0.0479(9) 0.0274(8) 0.0092(6) 0.0028(6) -0.0049(6)
C21 0.0369(12) 0.0311(12) 0.0378(12) 0.0069(9) 0.0146(9) 0.0021(9)
C22 0.0676(17) 0.0572(16) 0.0305(13) 0.0022(11) 0.0128(12) -0.0034(13)

loop_
_atom_type_symbol
_atom_type_description
_atom_type_scat_dispersion_real
_atom_type_scat_dispersion_imag
_atom_type_scat_source
C C 0.0033 0.0016 'International Tables Vol C Tables 4.2.6.8 and 6.1.1.4'
H H 0.0000 0.0000 'International Tables Vol C Tables 4.2.6.8 and 6.1.1.4'
O O 0.0106 0.0060 'International Tables Vol C Tables 4.2.6.8 and 6.1.1.4'

loop_
_geom_angle_atom_site_label_1
_geom_angle_atom_site_label_2
_geom_angle_atom_site_label_3
_geom_angle
O11 C11 C12 116.39(17)
O11 C11 C16 124.84(17)
C12 C11 C16 118.76(18)
C11 O11 H11 109.5
C13 C12 C11 120.99(18)
C13 C12 C17 110.06(17)
C11 C12 C17 128.95(17)
C12 C13 C14 121.26(19)
C12 C13 C18 108.58(18)
C14 C13 C18 130.16(19)
C15 C14 C13 117.4(2)
C15 C14 H14 121.3
C13 C14 H14 121.3
C14 C15 C16 122.9(2)
C14 C15 H15 118.6
C16 C15 H15 118.6
C15 C16 C11 118.69(19)
C15 C16 C19 119.7(2)
C11 C16 C19 121.6(2)
O17 C17 C12 104.61(15)
O17 C17 H17A 110.8
C12 C17 H17A 110.8
O17 C17 H17B 110.8
C12 C17 H17B 110.8
H17A C17 H17B 108.9
C18 O17 C17 110.84(15)
O17 C18 C13 105.64(16)
O17 C18 H18A 110.6
C13 C18 H18A 110.6
O17 C18 H18B 110.6
C13 C18 H18B 110.6
H18A C18 H18B 108.7
O20 C19 C16 109.20(16)
O20 C19 H19A 109.8
C16 C19 H19A 109.8
O20 C19 H19B 109.8
C16 C19 H19B 109.8
H19A C19 H19B 108.3
C19 O20 C21 111.54(16)
O20 C21 C22 108.61(18)
O20 C21 H21A 110.0
C22 C21 H21A 110.0
O20 C21 H21B 110.0
C22 C21 H21B 110.0
H21A C21 H21B 108.3
C21 C22 H22A 109.5
C21 C22 H22B 109.5
H22A C22 H22B 109.5
C21 C22 H22C 109.5
H22A C22 H22C 109.5
H22B C22 H22C 109.5

loop_
_geom_bond_atom_site_label_1
_geom_bond_atom_site_label_2
_geom_bond_distance
C11 O11 1.363(2)
C11 C12 1.397(3)
C11 C16 1.399(3)
O11 H11 0.8400
C12 C13 1.377(3)
C12 C17 1.498(3)
C13 C14 1.388(3)
C13 C18 1.496(3)
C14 C15 1.382(3)
C14 H14 0.9500
C15 C16 1.394(3)
C15 H15 0.9500
C16 C19 1.502(3)
C17 O17 1.440(2)
C17 H17A 0.9900
C17 H17B 0.9900
O17 C18 1.436(3)
C18 H18A 0.9900
C18 H18B 0.9900
C19 O20 1.420(3)
C19 H19A 0.9900
C19 H19B 0.9900
O20 C21 1.424(2)
C21 C22 1.502(3)
C21 H21A 0.9900
C21 H21B 0.9900
C22 H22A 0.9800
C22 H22B 0.9800
C22 H22C 0.9800

loop_
_geom_torsion_atom_site_label_1
_geom_torsion_atom_site_label_2
_geom_torsion_atom_site_label_3
_geom_torsion_atom_site_label_4
_geom_torsion
O11 C11 C12 C13 -179.51(16)
C16 C11 C12 C13 -0.2(3)
O11 C11 C12 C17 0.5(3)
C16 C11 C12 C17 179.79(18)
C11 C12 C13 C14 0.3(3)
C17 C12 C13 C14 -179.64(17)
C11 C12 C13 C18 179.96(16)
C17 C12 C13 C18 0.0(2)
C12 C13 C14 C15 -0.4(3)
C18 C13 C14 C15 -179.95(19)
C13 C14 C15 C16 0.3(3)
C14 C15 C16 C11 -0.2(3)
C14 C15 C16 C19 -179.33(19)
O11 C11 C16 C15 179.38(17)
C12 C11 C16 C15 0.1(3)
O11 C11 C16 C19 -1.5(3)
C12 C11 C16 C19 179.22(17)
C13 C12 C17 O17 -3.0(2)
C11 C12 C17 O17 176.98(17)
C12 C17 O17 C18 5.1(2)
C17 O17 C18 C13 -5.1(2)
C12 C13 C18 O17 3.1(2)
C14 C13 C18 O17 -177.33(19)
C15 C16 C19 O20 99.0(2)
C11 C16 C19 O20 -80.1(2)
C16 C19 O20 C21 -173.91(18)
C19 O20 C21 C22 -177.72(19)
